data_7135958
loop_
_publ_author_name
'Yang, Sha'
'Zheng, Zhiguo'
'Ning, Fei'
'Zhang, Shupeng'
'Ye, Xiaolan'
'Jin, Zhichao'
'Wu, Jian'
'Guo, Shengxin'

_publ_section_title
;
 N-Heterocyclic carbene catalysis enables the assembly of
 1,3,5-tri(hetero)arylbenzenes from nitroolefins.
;
_journal_name_full 'Chemical communications (Cambridge, England)'
_journal_paper_doi 10.1039/d6cc02959k
_journal_year 2026
_chemical_formula_moiety 'C24 H15 Br3'
_chemical_formula_sum 'C24 H15 Br3'
_chemical_formula_weight 543.09
_space_group_crystal_system orthorhombic
_space_group_IT_number 19
_space_group_name_Hall 'P 2ac 2ab'
_space_group_name_H-M_alt 'P 21 21 21'
_atom_sites_solution_hydrogens geom
_atom_sites_solution_primary dual
_audit_creation_date 2026-03-12
_audit_creation_method
;
Olex2 1.5
(compiled 2022.04.07 svn.rca3783a0 for OlexSys, GUI svn.r6498)
;
_audit_update_record
;
2026-03-12 deposited with the CCDC.	2026-06-11 downloaded from the CCDC.
;
_cell_angle_alpha 90
_cell_angle_beta 90
_cell_angle_gamma 90
_cell_formula_units_Z 12
_cell_length_a 14.6446(2)
_cell_length_b 19.0612(3)
_cell_length_c 21.8909(3)
_cell_measurement_reflns_used 9895
_cell_measurement_temperature 298.00
_cell_measurement_theta_max 68.35
_cell_measurement_theta_min 4.04
_cell_volume 6110.71(15)
_computing_cell_refinement 'SAINT V8.40B (?, 2016)'
_computing_data_reduction 'SAINT V8.40B (?, 2016)'
_computing_molecular_graphics 'Olex2 1.5 (Dolomanov et al., 2009)'
_computing_publication_material 'Olex2 1.5 (Dolomanov et al., 2009)'
_computing_structure_refinement 'SHELXL 2019/2 (Sheldrick, 2015)'
_computing_structure_solution 'SHELXT 2018/2 (Sheldrick, 2018)'
_diffrn_ambient_temperature 298.00
_diffrn_measured_fraction_theta_full 0.998
_diffrn_measured_fraction_theta_max 0.998
_diffrn_measurement_device_type 'Bruker APEX-II CCD'
_diffrn_measurement_method '\f and \w scans'
_diffrn_radiation_type CuK\a
_diffrn_radiation_wavelength 1.54178
_diffrn_reflns_av_R_equivalents 0.0478
_diffrn_reflns_av_unetI/netI 0.0317
_diffrn_reflns_Laue_measured_fraction_full 0.998
_diffrn_reflns_Laue_measured_fraction_max 0.998
_diffrn_reflns_limit_h_max 17
_diffrn_reflns_limit_h_min -14
_diffrn_reflns_limit_k_max 19
_diffrn_reflns_limit_k_min -22
_diffrn_reflns_limit_l_max 26
_diffrn_reflns_limit_l_min -26
_diffrn_reflns_number 62739
_diffrn_reflns_point_group_measured_fraction_full 0.997
_diffrn_reflns_point_group_measured_fraction_max 0.997
_diffrn_reflns_theta_full 67.679
_diffrn_reflns_theta_max 68.356
_diffrn_reflns_theta_min 3.074
_diffrn_source_current 1.1
_diffrn_source_power 0.05500000000000001
_diffrn_source_voltage 50.0
_diffrn_standards_number 0
_exptl_absorpt_coefficient_mu 7.377
_exptl_absorpt_correction_T_max 0.7531
_exptl_absorpt_correction_T_min 0.4769
_exptl_absorpt_correction_type multi-scan
_exptl_absorpt_process_details
;
SADABS-2016/2 (Bruker,2016/2) was used for absorption correction.
wR2(int) was 0.1267 before and 0.0576 after correction.
The Ratio of minimum to maximum transmission is 0.6332.
The \l/2 correction factor is Not present.
;
_exptl_crystal_colour colourless
_exptl_crystal_colour_primary colourless
_exptl_crystal_density_diffrn 1.771
_exptl_crystal_description plate
_exptl_crystal_F_000 3168
_exptl_crystal_size_max 0.23
_exptl_crystal_size_mid 0.2
_exptl_crystal_size_min 0.12
_refine_diff_density_max 0.513
_refine_diff_density_min -1.062
_refine_diff_density_rms 0.153
_refine_ls_abs_structure_details
;
 Refined as an inversion twin.
;
_refine_ls_abs_structure_Flack 0.45(2)
_refine_ls_extinction_method none
_refine_ls_goodness_of_fit_ref 1.074
_refine_ls_hydrogen_treatment constr
_refine_ls_matrix_type full
_refine_ls_number_parameters 731
_refine_ls_number_reflns 11172
_refine_ls_number_restraints 0
_refine_ls_restrained_S_all 1.074
_refine_ls_R_factor_all 0.0396
_refine_ls_R_factor_gt 0.0337
_refine_ls_shift/su_max 0.002
_refine_ls_shift/su_mean 0.000
_refine_ls_structure_factor_coef Fsqd
_refine_ls_weighting_details 'w=1/[\s^2^(Fo^2^)+(0.0438P)^2^+1.7815P] where P=(Fo^2^+2Fc^2^)/3'
_refine_ls_weighting_scheme calc
_refine_ls_wR_factor_gt 0.0798
_refine_ls_wR_factor_ref 0.0844
_reflns_Friedel_coverage 0.815
_reflns_Friedel_fraction_full 0.995
_reflns_Friedel_fraction_max 0.995
_reflns_number_gt 9939
_reflns_number_total 11172
_reflns_threshold_expression 'I > 2\s(I)'
_cod_data_source_file d6cc02959k2.cif
_cod_data_source_block cu_260311zzgbr_0m
_cod_database_code 7135958
_shelx_shelxl_version_number 2019/2
_shelx_space_group_comment
;
The symmetry employed for this shelxl refinement is uniquely defined
by the following loop, which should always be used as a source of
symmetry information in preference to the above space-group names.
They are only intended as comments.
;
_shelx_estimated_absorpt_t_max 0.471
_shelx_estimated_absorpt_t_min 0.282
_olex2_refinement_description
;
1. Twinned data refinement
 Scales: 0.54729
 0.45271
2.a Aromatic/amide H refined with riding coordinates:
 C30(H30), C60(H60), C58(H58), C40(H40), C56(H56), C51(H51), C6(H6), C38(H38),
 C14(H14), C16(H16), C26(H26), C53(H53), C33(H33), C68(H68), C50(H50), C43(H43),
  C18(H18), C42(H42), C2(H2), C27(H27), C37(H37), C9(H9), C13(H13), C3(H3),
 C62(H62), C66(H66), C19(H19), C48(H48), C72(H72), C46(H46), C12(H12), C65(H65),
  C22(H22), C47(H47), C34(H34), C10(H10), C36(H36), C71(H71), C54(H54),
 C45(H45), C69(H69), C21(H21), C63(H63), C23(H23), C24(H24)
;
_olex2_submission_special_instructions 'No special instructions were received'

loop_
_space_group_symop_operation_xyz
'x, y, z'
'-x+1/2, -y, z+1/2'
'-x, y+1/2, -z+1/2'
'x+1/2, -y+1/2, -z'

loop_
_atom_site_label
_atom_site_type_symbol
_atom_site_fract_x
_atom_site_fract_y
_atom_site_fract_z
_atom_site_U_iso_or_equiv
_atom_site_adp_type
_atom_site_occupancy
_atom_site_site_symmetry_order
_atom_site_calc_flag
_atom_site_refinement_flags_posn
_atom_site_refinement_flags_adp
_atom_site_refinement_flags_occupancy
_atom_site_disorder_assembly
_atom_site_disorder_group
Br4 Br 0.96293(4) 0.46451(3) 0.76580(3) 0.05528(17) Uani 1 1 d . . . . .
Br7 Br 0.63665(4) 0.46259(4) 0.73959(3) 0.05833(18) Uani 1 1 d . . . . .
Br1 Br 0.70215(5) -0.04477(4) 0.75710(4) 0.0624(2) Uani 1 1 d . . . . .
Br2 Br 1.15651(5) 0.41523(4) 0.43654(3) 0.0653(2) Uani 1 1 d . . . . .
Br8 Br 0.17605(6) 0.92341(4) 0.43347(3) 0.0704(2) Uani 1 1 d . . . . .
Br9 Br 0.11141(6) 0.89121(5) 1.04062(3) 0.0855(3) Uani 1 1 d . . . . .
Br3 Br 1.19539(7) 0.42921(5) 1.03731(3) 0.0881(3) Uani 1 1 d . . . . .
Br6 Br 0.48242(7) 0.93614(5) 1.05172(3) 0.0924(3) Uani 1 1 d . . . . .
Br5 Br 0.45315(8) 0.89092(5) 0.44999(3) 0.0954(3) Uani 1 1 d . . . . .
C31 C 0.5865(4) 0.7855(3) 0.7007(2) 0.0337(11) Uani 1 1 d . . . . .
C59 C 0.2705(4) 0.7918(3) 0.6826(2) 0.0360(11) Uani 1 1 d . . . . .
C30 C 0.6522(4) 0.7329(3) 0.7028(2) 0.0362(11) Uani 1 1 d . . . . .
H30 H 0.668885 0.710216 0.666896 0.043 Uiso 1 1 calc R U . . .
C52 C 0.4262(3) 0.6472(3) 0.7397(2) 0.0342(11) Uani 1 1 d . . . . .
C41 C 0.5711(4) 0.8333(3) 0.8681(2) 0.0361(11) Uani 1 1 d . . . . .
C29 C 0.6936(3) 0.7134(3) 0.7574(2) 0.0338(10) Uani 1 1 d . . . . .
C57 C 0.2558(4) 0.7843(3) 0.7927(2) 0.0342(11) Uani 1 1 d . . . . .
C60 C 0.3338(4) 0.7374(3) 0.6845(2) 0.0374(12) Uani 1 1 d . . . . .
H60 H 0.359993 0.721912 0.648255 0.045 Uiso 1 1 calc R U . . .
C58 C 0.2323(4) 0.8151(3) 0.7375(2) 0.0365(11) Uani 1 1 d . . . . .
H58 H 0.190538 0.851769 0.737031 0.044 Uiso 1 1 calc R U . . .
C40 C 0.6686(4) 0.7489(3) 0.8104(2) 0.0377(12) Uani 1 1 d . . . . .
H40 H 0.698424 0.738556 0.846814 0.045 Uiso 1 1 calc R U . . .
C56 C 0.3190(4) 0.7297(3) 0.7927(2) 0.0358(11) Uani 1 1 d . . . . .
H56 H 0.334928 0.708729 0.829518 0.043 Uiso 1 1 calc R U . . .
C32 C 0.5494(4) 0.8101(3) 0.6406(2) 0.0366(12) Uani 1 1 d . . . . .
C8 C 1.0854(4) 0.3202(3) 0.6275(2) 0.0410(13) Uani 1 1 d . . . . .
C15 C 1.0579(3) 0.2965(3) 0.7983(2) 0.0356(11) Uani 1 1 d . . . . .
C25 C 0.8843(4) 0.5430(3) 0.7631(2) 0.0386(11) Uani 1 1 d . . . . .
C28 C 0.7624(3) 0.6555(3) 0.7595(2) 0.0324(10) Uani 1 1 d . . . . .
C51 C 0.4783(4) 0.6317(3) 0.7914(2) 0.0409(12) Uani 1 1 d . . . . .
H51 H 0.471121 0.658509 0.826601 0.049 Uiso 1 1 calc R U . . .
C7 C 1.0573(3) 0.2910(3) 0.6881(2) 0.0353(11) Uani 1 1 d . . . . .
C6 C 0.9965(4) 0.2345(3) 0.6914(2) 0.0404(13) Uani 1 1 d . . . . .
H6 H 0.976454 0.213882 0.655365 0.048 Uiso 1 1 calc R U . . .
C39 C 0.6003(4) 0.7993(3) 0.8103(2) 0.0351(11) Uani 1 1 d . . . . .
C38 C 0.5587(3) 0.8176(3) 0.7551(2) 0.0368(11) Uani 1 1 d . . . . .
H38 H 0.512614 0.851098 0.754549 0.044 Uiso 1 1 calc R U . . .
C14 C 1.0889(3) 0.3207(3) 0.7423(2) 0.0371(11) Uani 1 1 d . . . . .
H14 H 1.131286 0.356977 0.740896 0.044 Uiso 1 1 calc R U . . .
C16 C 0.9967(4) 0.2408(3) 0.8000(2) 0.0368(12) Uani 1 1 d . . . . .
H16 H 0.976005 0.224643 0.837612 0.044 Uiso 1 1 calc R U . . .
C5 C 0.9653(3) 0.2083(3) 0.7465(2) 0.0348(10) Uani 1 1 d . . . . .
C67 C 0.2173(4) 0.8095(3) 0.8514(2) 0.0369(12) Uani 1 1 d . . . . .
C26 C 0.8393(4) 0.5631(3) 0.8157(2) 0.0414(12) Uani 1 1 d . . . . .
H26 H 0.849655 0.539588 0.852292 0.050 Uiso 1 1 calc R U . . .
C53 C 0.4394(4) 0.6051(3) 0.6882(2) 0.0440(13) Uani 1 1 d . . . . .
H53 H 0.404974 0.613936 0.653350 0.053 Uiso 1 1 calc R U . . .
C4 C 0.9016(3) 0.1476(3) 0.7489(2) 0.0362(11) Uani 1 1 d . . . . .
C49 C 0.5512(3) 0.5372(3) 0.7394(2) 0.0385(11) Uani 1 1 d . . . . .
C17 C 1.0906(4) 0.3286(3) 0.8559(2) 0.0373(12) Uani 1 1 d . . . . .
C33 C 0.5378(4) 0.7644(3) 0.5925(2) 0.0487(14) Uani 1 1 d . . . . .
H33 H 0.549837 0.716926 0.597881 0.058 Uiso 1 1 calc R U . . .
C55 C 0.3590(4) 0.7056(3) 0.7389(2) 0.0359(11) Uani 1 1 d . . . . .
C61 C 0.2466(4) 0.8238(3) 0.6229(2) 0.0392(12) Uani 1 1 d . . . . .
C68 C 0.1922(4) 0.8789(3) 0.8595(3) 0.0466(13) Uani 1 1 d . . . . .
H68 H 0.196784 0.909750 0.826749 0.056 Uiso 1 1 calc R U . . .
C50 C 0.5404(4) 0.5771(3) 0.7910(2) 0.0439(12) Uani 1 1 d . . . . .
H50 H 0.574757 0.567365 0.825673 0.053 Uiso 1 1 calc R U . . .
C43 C 0.6091(5) 0.8838(3) 0.9656(3) 0.0540(15) Uani 1 1 d . . . . .
H43 H 0.652534 0.896974 0.994344 0.065 Uiso 1 1 calc R U . . .
C18 C 1.1825(4) 0.3443(3) 0.8646(3) 0.0470(13) Uani 1 1 d . . . . .
H18 H 1.223763 0.334096 0.833536 0.056 Uiso 1 1 calc R U . . .
C70 C 0.1530(4) 0.8579(3) 0.9633(2) 0.0506(14) Uani 1 1 d . . . . .
C42 C 0.6356(4) 0.8533(3) 0.9110(2) 0.0484(14) Uani 1 1 d . . . . .
H42 H 0.697317 0.846129 0.903064 0.058 Uiso 1 1 calc R U . . .
C2 C 0.8186(5) 0.0538(3) 0.6984(3) 0.0547(16) Uani 1 1 d . . . . .
H2 H 0.803140 0.030193 0.662692 0.066 Uiso 1 1 calc R U . . .
C27 C 0.7789(4) 0.6186(3) 0.8134(2) 0.0401(12) Uani 1 1 d . . . . .
H27 H 0.748346 0.631848 0.848802 0.048 Uiso 1 1 calc R U . . .
C37 C 0.5300(4) 0.8806(3) 0.6312(2) 0.0488(14) Uani 1 1 d . . . . .
H37 H 0.537241 0.912144 0.663288 0.059 Uiso 1 1 calc R U . . .
C9 C 1.0958(4) 0.3920(3) 0.6197(2) 0.0480(14) Uani 1 1 d . . . . .
H9 H 1.088260 0.421646 0.653098 0.058 Uiso 1 1 calc R U . . .
C13 C 1.0971(4) 0.2777(3) 0.5771(2) 0.0504(15) Uani 1 1 d . . . . .
H13 H 1.090234 0.229432 0.581412 0.061 Uiso 1 1 calc R U . . .
C3 C 0.8780(5) 0.1105(3) 0.6969(2) 0.0519(15) Uani 1 1 d . . . . .
H3 H 0.902773 0.124113 0.659576 0.062 Uiso 1 1 calc R U . . .
C62 C 0.2369(5) 0.7820(3) 0.5709(2) 0.0522(15) Uani 1 1 d . . . . .
H62 H 0.244142 0.733722 0.574200 0.063 Uiso 1 1 calc R U . . .
C66 C 0.2346(4) 0.8951(3) 0.6162(2) 0.0480(14) Uani 1 1 d . . . . .
H66 H 0.239743 0.923832 0.650390 0.058 Uiso 1 1 calc R U . . .
C19 C 1.2144(4) 0.3745(3) 0.9179(3) 0.0522(15) Uani 1 1 d . . . . .
H19 H 1.276032 0.384826 0.922777 0.063 Uiso 1 1 calc R U . . .
C64 C 0.2050(4) 0.8827(3) 0.5101(2) 0.0465(14) Uani 1 1 d . . . . .
C48 C 0.8707(4) 0.5785(3) 0.7094(2) 0.0442(13) Uani 1 1 d . . . . .
H48 H 0.901490 0.564965 0.674133 0.053 Uiso 1 1 calc R U . . .
C72 C 0.2059(4) 0.7646(3) 0.9011(3) 0.0513(15) Uani 1 1 d . . . . .
H72 H 0.220320 0.717304 0.896774 0.062 Uiso 1 1 calc R U . . .
C46 C 0.4801(4) 0.8459(3) 0.8808(3) 0.0470(13) Uani 1 1 d . . . . .
H46 H 0.436405 0.833608 0.851886 0.056 Uiso 1 1 calc R U . . .
C12 C 1.1190(5) 0.3053(3) 0.5199(3) 0.0544(16) Uani 1 1 d . . . . .
H12 H 1.126659 0.276012 0.486344 0.065 Uiso 1 1 calc R U . . .
C65 C 0.2153(4) 0.9250(3) 0.5606(3) 0.0528(15) Uani 1 1 d . . . . .
H65 H 0.209290 0.973388 0.557029 0.063 Uiso 1 1 calc R U . . .
C22 C 1.0308(4) 0.3445(3) 0.9034(2) 0.0487(14) Uani 1 1 d . . . . .
H22 H 0.968987 0.334502 0.898796 0.058 Uiso 1 1 calc R U . . .
C47 C 0.8107(4) 0.6348(3) 0.7081(2) 0.0430(13) Uani 1 1 d . . . . .
H47 H 0.802739 0.659378 0.671769 0.052 Uiso 1 1 calc R U . . .
C34 C 0.5079(5) 0.7889(4) 0.5354(3) 0.0598(18) Uani 1 1 d . . . . .
H34 H 0.500382 0.757933 0.502968 0.072 Uiso 1 1 calc R U . . .
C35 C 0.4901(4) 0.8581(4) 0.5281(3) 0.0549(16) Uani 1 1 d . . . . .
C10 C 1.1170(4) 0.4203(3) 0.5634(3) 0.0520(14) Uani 1 1 d . . . . .
H10 H 1.123188 0.468573 0.558684 0.062 Uiso 1 1 calc R U . . .
C1 C 0.7831(3) 0.0333(3) 0.7533(3) 0.0436(13) Uani 1 1 d . . . . .
C36 C 0.5002(5) 0.9049(3) 0.5754(3) 0.0581(17) Uani 1 1 d . . . . .
H36 H 0.487106 0.952251 0.569786 0.070 Uiso 1 1 calc R U . . .
C71 C 0.1737(5) 0.7888(3) 0.9567(3) 0.0574(16) Uani 1 1 d . . . . .
H71 H 0.166255 0.757981 0.989315 0.069 Uiso 1 1 calc R U . . .
C54 C 0.5018(4) 0.5507(3) 0.6873(3) 0.0442(13) Uani 1 1 d . . . . .
H54 H 0.510209 0.523855 0.652307 0.053 Uiso 1 1 calc R U . . .
C45 C 0.4520(4) 0.8765(3) 0.9351(3) 0.0552(15) Uani 1 1 d . . . . .
H45 H 0.390477 0.884460 0.943032 0.066 Uiso 1 1 calc R U . . .
C11 C 1.1288(4) 0.3763(3) 0.5145(2) 0.0478(14) Uani 1 1 d . . . . .
C69 C 0.1599(4) 0.9038(3) 0.9158(3) 0.0542(15) Uani 1 1 d . . . . .
H69 H 0.143665 0.950670 0.920576 0.065 Uiso 1 1 calc R U . . .
C21 C 1.0606(5) 0.3745(3) 0.9568(3) 0.0576(16) Uani 1 1 d . . . . .
H21 H 1.019674 0.385194 0.987978 0.069 Uiso 1 1 calc R U . . .
C63 C 0.2168(5) 0.8111(3) 0.5145(3) 0.0583(17) Uani 1 1 d . . . . .
H63 H 0.211389 0.782795 0.480076 0.070 Uiso 1 1 calc R U . . .
C44 C 0.5178(5) 0.8945(3) 0.9767(2) 0.0516(15) Uani 1 1 d . . . . .
C23 C 0.8646(5) 0.1243(3) 0.8034(3) 0.0530(16) Uani 1 1 d . . . . .
H23 H 0.880144 0.146919 0.839575 0.064 Uiso 1 1 calc R U . . .
C20 C 1.1531(5) 0.3887(3) 0.9633(2) 0.0530(16) Uani 1 1 d . . . . .
C24 C 0.8047(5) 0.0677(4) 0.8052(3) 0.0596(17) Uani 1 1 d . . . . .
H24 H 0.779535 0.053507 0.842219 0.071 Uiso 1 1 calc R U . . .

loop_
_atom_site_aniso_label
_atom_site_aniso_U_11
_atom_site_aniso_U_22
_atom_site_aniso_U_33
_atom_site_aniso_U_23
_atom_site_aniso_U_13
_atom_site_aniso_U_12
Br4 0.0458(3) 0.0424(3) 0.0777(4) 0.0060(3) -0.0007(3) 0.0099(3)
Br7 0.0445(3) 0.0487(4) 0.0818(5) -0.0119(3) -0.0085(3) 0.0125(3)
Br1 0.0487(4) 0.0456(4) 0.0931(5) -0.0102(3) 0.0113(4) -0.0099(3)
Br2 0.0822(5) 0.0780(5) 0.0358(3) 0.0094(3) 0.0073(3) -0.0066(4)
Br8 0.0980(6) 0.0769(5) 0.0364(3) 0.0102(3) -0.0104(3) 0.0167(4)
Br9 0.0921(6) 0.1236(7) 0.0408(3) -0.0192(4) 0.0046(3) 0.0326(5)
Br3 0.1323(8) 0.0921(6) 0.0400(3) -0.0116(4) -0.0065(4) -0.0475(6)
Br6 0.1341(8) 0.1012(6) 0.0418(4) -0.0183(4) 0.0102(4) 0.0490(6)
Br5 0.1277(8) 0.1166(7) 0.0418(4) 0.0192(4) -0.0154(4) 0.0369(6)
C31 0.035(3) 0.033(3) 0.034(2) 0.002(2) 0.000(2) -0.003(2)
C59 0.033(3) 0.038(3) 0.037(3) 0.001(2) -0.005(2) -0.003(2)
C30 0.041(3) 0.034(3) 0.034(2) 0.001(2) 0.004(2) 0.002(2)
C52 0.032(2) 0.035(3) 0.036(2) 0.001(2) 0.001(2) -0.001(2)
C41 0.043(3) 0.033(3) 0.032(2) -0.001(2) 0.002(2) 0.002(2)
C29 0.033(2) 0.034(3) 0.034(2) 0.002(2) 0.003(2) -0.001(2)
C57 0.032(3) 0.034(3) 0.036(2) -0.002(2) -0.001(2) -0.007(2)
C60 0.041(3) 0.034(3) 0.037(3) 0.002(2) -0.001(2) 0.002(2)
C58 0.040(3) 0.033(3) 0.037(3) 0.003(2) -0.005(2) -0.001(2)
C40 0.044(3) 0.039(3) 0.031(2) 0.003(2) -0.003(2) -0.001(2)
C56 0.033(3) 0.042(3) 0.033(2) 0.005(2) -0.003(2) -0.003(2)
C32 0.034(3) 0.044(3) 0.032(2) 0.003(2) 0.001(2) 0.002(2)
C8 0.042(3) 0.045(3) 0.035(3) 0.002(2) 0.004(2) -0.001(2)
C15 0.031(3) 0.039(3) 0.038(3) -0.002(2) -0.001(2) 0.005(2)
C25 0.035(3) 0.031(3) 0.050(3) 0.000(2) -0.002(2) 0.002(2)
C28 0.032(2) 0.029(3) 0.036(2) 0.001(2) 0.000(2) -0.002(2)
C51 0.041(3) 0.045(3) 0.036(3) -0.002(2) 0.000(2) 0.006(3)
C7 0.032(3) 0.037(3) 0.037(2) 0.001(2) 0.004(2) 0.004(2)
C6 0.038(3) 0.045(3) 0.038(3) -0.002(2) -0.002(2) 0.003(2)
C39 0.036(3) 0.034(3) 0.035(2) -0.001(2) 0.005(2) -0.004(2)
C38 0.038(3) 0.035(3) 0.037(3) 0.002(2) 0.001(2) 0.001(2)
C14 0.037(3) 0.033(3) 0.041(3) 0.001(2) 0.001(2) -0.001(2)
C16 0.041(3) 0.036(3) 0.033(2) 0.001(2) 0.000(2) -0.002(2)
C5 0.031(2) 0.033(2) 0.041(3) 0.003(2) -0.001(2) 0.004(2)
C67 0.031(3) 0.042(3) 0.037(3) -0.001(2) -0.001(2) 0.000(2)
C26 0.049(3) 0.041(3) 0.034(2) 0.006(2) -0.004(2) 0.000(3)
C53 0.049(3) 0.047(3) 0.036(3) -0.002(2) -0.006(2) 0.000(3)
C4 0.036(3) 0.035(3) 0.038(3) 0.000(2) -0.001(2) 0.005(2)
C49 0.029(2) 0.039(3) 0.047(3) 0.000(2) 0.003(2) -0.003(2)
C17 0.044(3) 0.032(3) 0.037(3) 0.002(2) -0.001(2) 0.001(2)
C33 0.059(4) 0.050(3) 0.037(3) -0.003(2) -0.011(3) 0.004(3)
C55 0.038(3) 0.034(3) 0.036(2) 0.002(2) -0.002(2) -0.001(2)
C61 0.040(3) 0.041(3) 0.036(3) 0.003(2) -0.002(2) 0.001(2)
C68 0.049(3) 0.048(3) 0.043(3) 0.002(3) 0.006(2) 0.007(3)
C50 0.045(3) 0.047(3) 0.039(3) 0.002(2) -0.009(2) 0.003(3)
C43 0.067(4) 0.053(3) 0.042(3) -0.013(3) -0.011(3) 0.009(3)
C18 0.043(3) 0.058(4) 0.040(3) -0.006(3) 0.002(2) 0.002(3)
C70 0.049(3) 0.069(4) 0.034(3) -0.010(3) 0.001(2) 0.011(3)
C42 0.049(3) 0.057(4) 0.040(3) -0.010(3) -0.004(2) 0.008(3)
C2 0.068(4) 0.045(3) 0.051(3) -0.004(3) -0.014(3) -0.009(3)
C27 0.047(3) 0.040(3) 0.034(2) 0.000(2) 0.002(2) 0.007(2)
C37 0.058(4) 0.048(3) 0.041(3) 0.000(2) -0.006(3) 0.009(3)
C9 0.059(4) 0.046(3) 0.039(3) -0.001(2) 0.006(3) -0.003(3)
C13 0.069(4) 0.040(3) 0.043(3) -0.003(2) 0.007(3) -0.008(3)
C3 0.070(4) 0.050(3) 0.036(3) 0.003(2) -0.006(3) -0.017(3)
C62 0.075(4) 0.042(3) 0.040(3) 0.001(3) -0.009(3) 0.004(3)
C66 0.068(4) 0.043(3) 0.033(3) -0.006(2) -0.006(3) 0.011(3)
C19 0.047(3) 0.061(4) 0.048(3) -0.005(3) -0.002(3) -0.009(3)
C64 0.053(3) 0.058(3) 0.029(3) 0.006(2) -0.004(2) 0.010(3)
C48 0.042(3) 0.048(3) 0.043(3) 0.004(2) 0.007(2) 0.008(3)
C72 0.067(4) 0.044(3) 0.043(3) 0.002(3) 0.002(3) 0.009(3)
C46 0.049(3) 0.051(3) 0.041(3) -0.005(3) 0.000(3) 0.004(3)
C12 0.072(4) 0.057(4) 0.035(3) -0.005(3) 0.005(3) 0.000(3)
C65 0.076(4) 0.038(3) 0.044(3) 0.006(3) -0.008(3) 0.011(3)
C22 0.046(3) 0.056(4) 0.045(3) -0.004(3) 0.010(3) -0.005(3)
C47 0.049(3) 0.048(3) 0.032(3) 0.009(2) 0.006(2) 0.007(3)
C34 0.077(5) 0.067(4) 0.035(3) -0.009(3) -0.010(3) 0.011(4)
C35 0.062(4) 0.068(4) 0.035(3) 0.010(3) -0.002(3) 0.014(3)
C10 0.062(4) 0.046(3) 0.048(3) 0.007(3) 0.004(3) -0.004(3)
C1 0.036(3) 0.036(3) 0.059(3) -0.007(2) 0.000(3) 0.002(2)
C36 0.074(4) 0.052(4) 0.049(3) 0.011(3) -0.004(3) 0.018(3)
C71 0.071(4) 0.064(4) 0.037(3) 0.010(3) 0.006(3) 0.010(3)
C54 0.047(3) 0.042(3) 0.044(3) -0.005(2) 0.006(2) 0.002(3)
C45 0.055(4) 0.062(4) 0.048(3) -0.001(3) 0.010(3) 0.013(3)
C11 0.053(4) 0.060(4) 0.030(3) 0.004(2) 0.001(2) -0.005(3)
C69 0.061(4) 0.053(4) 0.049(3) -0.006(3) 0.006(3) 0.011(3)
C21 0.067(4) 0.066(4) 0.040(3) -0.011(3) 0.017(3) -0.017(3)
C63 0.084(5) 0.053(4) 0.038(3) -0.009(3) -0.010(3) 0.006(3)
C44 0.072(4) 0.051(3) 0.031(3) -0.002(2) 0.009(3) 0.017(3)
C23 0.063(4) 0.057(4) 0.039(3) -0.008(3) 0.008(3) -0.018(3)
C20 0.083(5) 0.042(3) 0.034(3) 0.000(2) -0.003(3) -0.019(3)
C24 0.059(4) 0.069(4) 0.050(3) -0.007(3) 0.019(3) -0.020(4)

loop_
_atom_type_symbol
_atom_type_description
_atom_type_scat_dispersion_real
_atom_type_scat_dispersion_imag
_atom_type_scat_source
C C 0.0181 0.0091 'International Tables Vol C Tables 4.2.6.8 and 6.1.1.4'
H H 0.0000 0.0000 'International Tables Vol C Tables 4.2.6.8 and 6.1.1.4'
Br Br -0.6763 1.2805 'International Tables Vol C Tables 4.2.6.8 and 6.1.1.4'

loop_
_geom_angle_atom_site_label_1
_geom_angle_atom_site_label_2
_geom_angle_atom_site_label_3
_geom_angle
_geom_angle_site_symmetry_1
_geom_angle_site_symmetry_3
_geom_angle_publ_flag
C30 C31 C32 120.4(4) . . ?
C30 C31 C38 119.1(4) . . ?
C38 C31 C32 120.3(4) . . ?
C60 C59 C58 118.4(5) . . ?
C60 C59 C61 119.3(5) . . ?
C58 C59 C61 122.2(5) . . ?
C31 C30 H30 119.2 . . ?
C29 C30 C31 121.6(4) . . ?
C29 C30 H30 119.2 . . ?
C51 C52 C53 117.2(5) . . ?
C51 C52 C55 122.0(5) . . ?
C53 C52 C55 120.8(5) . . ?
C42 C41 C39 120.1(5) . . ?
C46 C41 C39 121.6(5) . . ?
C46 C41 C42 118.3(5) . . ?
C30 C29 C40 118.1(5) . . ?
C30 C29 C28 121.2(4) . . ?
C40 C29 C28 120.7(4) . . ?
C58 C57 C56 118.7(5) . . ?
C58 C57 C67 121.5(5) . . ?
C56 C57 C67 119.8(4) . . ?
C59 C60 H60 119.0 . . ?
C55 C60 C59 122.0(5) . . ?
C55 C60 H60 119.0 . . ?
C59 C58 H58 119.5 . . ?
C57 C58 C59 121.1(5) . . ?
C57 C58 H58 119.5 . . ?
C29 C40 H40 119.2 . . ?
C39 C40 C29 121.6(4) . . ?
C39 C40 H40 119.2 . . ?
C57 C56 H56 119.1 . . ?
C57 C56 C55 121.8(5) . . ?
C55 C56 H56 119.1 . . ?
C33 C32 C31 121.2(5) . . ?
C33 C32 C37 118.2(5) . . ?
C37 C32 C31 120.5(5) . . ?
C9 C8 C7 120.4(5) . . ?
C13 C8 C7 121.6(5) . . ?
C13 C8 C9 118.0(5) . . ?
C14 C15 C16 119.2(5) . . ?
C14 C15 C17 120.6(5) . . ?
C16 C15 C17 120.1(5) . . ?
C26 C25 Br4 118.9(4) . . ?
C48 C25 Br4 120.4(4) . . ?
C48 C25 C26 120.6(5) . . ?
C27 C28 C29 121.0(4) . . ?
C47 C28 C29 121.9(4) . . ?
C47 C28 C27 117.1(5) . . ?
C52 C51 H51 119.6 . . ?
C50 C51 C52 120.8(5) . . ?
C50 C51 H51 119.6 . . ?
C6 C7 C8 120.5(5) . . ?
C14 C7 C8 120.8(5) . . ?
C14 C7 C6 118.6(5) . . ?
C7 C6 H6 118.8 . . ?
C5 C6 C7 122.3(5) . . ?
C5 C6 H6 118.8 . . ?
C40 C39 C41 120.5(4) . . ?
C40 C39 C38 119.3(4) . . ?
C38 C39 C41 120.2(5) . . ?
C31 C38 H38 120.0 . . ?
C39 C38 C31 120.1(5) . . ?
C39 C38 H38 120.0 . . ?
C15 C14 C7 120.6(5) . . ?
C15 C14 H14 119.7 . . ?
C7 C14 H14 119.7 . . ?
C15 C16 H16 119.1 . . ?
C15 C16 C5 121.8(5) . . ?
C5 C16 H16 119.1 . . ?
C6 C5 C16 117.3(5) . . ?
C6 C5 C4 121.3(5) . . ?
C16 C5 C4 121.4(4) . . ?
C68 C67 C57 121.5(5) . . ?
C68 C67 C72 117.1(5) . . ?
C72 C67 C57 121.4(5) . . ?
C25 C26 H26 120.4 . . ?
C27 C26 C25 119.2(5) . . ?
C27 C26 H26 120.4 . . ?
C52 C53 H53 118.9 . . ?
C54 C53 C52 122.2(5) . . ?
C54 C53 H53 118.9 . . ?
C3 C4 C5 121.7(5) . . ?
C3 C4 C23 116.6(5) . . ?
C23 C4 C5 121.7(5) . . ?
C50 C49 Br7 119.4(4) . . ?
C50 C49 C54 121.2(5) . . ?
C54 C49 Br7 119.4(4) . . ?
C18 C17 C15 121.3(5) . . ?
C18 C17 C22 117.3(5) . . ?
C22 C17 C15 121.4(5) . . ?
C32 C33 H33 119.7 . . ?
C32 C33 C34 120.6(6) . . ?
C34 C33 H33 119.7 . . ?
C60 C55 C52 121.0(5) . . ?
C60 C55 C56 118.0(5) . . ?
C56 C55 C52 121.0(4) . . ?
C62 C61 C59 120.5(5) . . ?
C66 C61 C59 121.9(5) . . ?
C66 C61 C62 117.5(5) . . ?
C67 C68 H68 119.1 . . ?
C67 C68 C69 121.7(5) . . ?
C69 C68 H68 119.1 . . ?
C51 C50 H50 120.0 . . ?
C49 C50 C51 120.0(5) . . ?
C49 C50 H50 120.0 . . ?
C42 C43 H43 120.4 . . ?
C44 C43 H43 120.4 . . ?
C44 C43 C42 119.3(6) . . ?
C17 C18 H18 118.9 . . ?
C19 C18 C17 122.1(5) . . ?
C19 C18 H18 118.9 . . ?
C71 C70 Br9 119.2(5) . . ?
C71 C70 C69 121.7(5) . . ?
C69 C70 Br9 119.1(5) . . ?
C41 C42 H42 119.7 . . ?
C43 C42 C41 120.6(6) . . ?
C43 C42 H42 119.7 . . ?
C3 C2 H2 120.6 . . ?
C1 C2 H2 120.6 . . ?
C1 C2 C3 118.9(5) . . ?
C28 C27 H27 119.0 . . ?
C26 C27 C28 121.9(5) . . ?
C26 C27 H27 119.0 . . ?
C32 C37 H37 119.3 . . ?
C36 C37 C32 121.5(6) . . ?
C36 C37 H37 119.3 . . ?
C8 C9 H9 119.4 . . ?
C10 C9 C8 121.3(5) . . ?
C10 C9 H9 119.4 . . ?
C8 C13 H13 119.2 . . ?
C8 C13 C12 121.6(5) . . ?
C12 C13 H13 119.2 . . ?
C4 C3 C2 122.3(5) . . ?
C4 C3 H3 118.9 . . ?
C2 C3 H3 118.9 . . ?
C61 C62 H62 119.3 . . ?
C63 C62 C61 121.4(5) . . ?
C63 C62 H62 119.3 . . ?
C61 C66 H66 119.0 . . ?
C65 C66 C61 122.0(5) . . ?
C65 C66 H66 119.0 . . ?
C18 C19 H19 120.8 . . ?
C20 C19 C18 118.3(6) . . ?
C20 C19 H19 120.8 . . ?
C65 C64 Br8 119.6(4) . . ?
C65 C64 C63 120.7(5) . . ?
C63 C64 Br8 119.7(4) . . ?
C25 C48 H48 120.3 . . ?
C25 C48 C47 119.4(5) . . ?
C47 C48 H48 120.3 . . ?
C67 C72 H72 119.3 . . ?
C71 C72 C67 121.4(5) . . ?
C71 C72 H72 119.3 . . ?
C41 C46 H46 119.0 . . ?
C41 C46 C45 122.1(6) . . ?
C45 C46 H46 119.0 . . ?
C13 C12 H12 120.8 . . ?
C11 C12 C13 118.5(5) . . ?
C11 C12 H12 120.8 . . ?
C66 C65 C64 119.4(5) . . ?
C66 C65 H65 120.3 . . ?
C64 C65 H65 120.3 . . ?
C17 C22 H22 119.1 . . ?
C21 C22 C17 121.8(6) . . ?
C21 C22 H22 119.1 . . ?
C28 C47 C48 121.8(5) . . ?
C28 C47 H47 119.1 . . ?
C48 C47 H47 119.1 . . ?
C33 C34 H34 120.4 . . ?
C35 C34 C33 119.3(6) . . ?
C35 C34 H34 120.4 . . ?
C34 C35 Br5 118.8(5) . . ?
C34 C35 C36 121.5(6) . . ?
C36 C35 Br5 119.6(5) . . ?
C9 C10 H10 120.5 . . ?
C11 C10 C9 119.1(5) . . ?
C11 C10 H10 120.5 . . ?
C2 C1 Br1 119.9(4) . . ?
C24 C1 Br1 119.2(4) . . ?
C24 C1 C2 120.8(5) . . ?
C37 C36 H36 120.5 . . ?
C35 C36 C37 118.9(6) . . ?
C35 C36 H36 120.5 . . ?
C70 C71 C72 119.4(6) . . ?
C70 C71 H71 120.3 . . ?
C72 C71 H71 120.3 . . ?
C53 C54 H54 120.8 . . ?
C49 C54 C53 118.5(5) . . ?
C49 C54 H54 120.8 . . ?
C46 C45 H45 121.1 . . ?
C44 C45 C46 117.8(6) . . ?
C44 C45 H45 121.1 . . ?
C12 C11 Br2 119.2(4) . . ?
C12 C11 C10 121.6(5) . . ?
C10 C11 Br2 119.2(4) . . ?
C68 C69 H69 120.7 . . ?
C70 C69 C68 118.5(6) . . ?
C70 C69 H69 120.7 . . ?
C22 C21 H21 120.7 . . ?
C22 C21 C20 118.6(5) . . ?
C20 C21 H21 120.7 . . ?
C62 C63 H63 120.5 . . ?
C64 C63 C62 119.0(5) . . ?
C64 C63 H63 120.5 . . ?
C43 C44 Br6 118.8(5) . . ?
C45 C44 Br6 119.2(5) . . ?
C45 C44 C43 122.0(5) . . ?
C4 C23 H23 119.3 . . ?
C4 C23 C24 121.4(5) . . ?
C24 C23 H23 119.3 . . ?
C19 C20 Br3 119.1(5) . . ?
C19 C20 C21 121.9(5) . . ?
C21 C20 Br3 119.0(5) . . ?
C1 C24 C23 120.0(5) . . ?
C1 C24 H24 120.0 . . ?
C23 C24 H24 120.0 . . ?

loop_
_geom_bond_atom_site_label_1
_geom_bond_atom_site_label_2
_geom_bond_distance
_geom_bond_site_symmetry_2
_geom_bond_publ_flag
Br4 C25 1.889(5) . ?
Br7 C49 1.894(5) . ?
Br1 C1 1.904(6) . ?
Br2 C11 1.904(5) . ?
Br8 C64 1.897(5) . ?
Br9 C70 1.908(5) . ?
Br3 C20 1.899(6) . ?
Br6 C44 1.896(5) . ?
Br5 C35 1.899(6) . ?
C31 C30 1.391(7) . ?
C31 C32 1.497(7) . ?
C31 C38 1.400(7) . ?
C59 C60 1.392(7) . ?
C59 C58 1.397(7) . ?
C59 C61 1.483(7) . ?
C30 H30 0.9300 . ?
C30 C29 1.390(7) . ?
C52 C51 1.396(7) . ?
C52 C53 1.397(7) . ?
C52 C55 1.487(7) . ?
C41 C39 1.486(7) . ?
C41 C42 1.385(7) . ?
C41 C46 1.382(8) . ?
C29 C40 1.393(7) . ?
C29 C28 1.495(7) . ?
C57 C58 1.387(7) . ?
C57 C56 1.392(7) . ?
C57 C67 1.484(7) . ?
C60 H60 0.9300 . ?
C60 C55 1.385(7) . ?
C58 H58 0.9300 . ?
C40 H40 0.9300 . ?
C40 C39 1.387(7) . ?
C56 H56 0.9300 . ?
C56 C55 1.392(7) . ?
C32 C33 1.377(7) . ?
C32 C37 1.390(8) . ?
C8 C7 1.497(7) . ?
C8 C9 1.386(8) . ?
C8 C13 1.379(7) . ?
C15 C14 1.386(7) . ?
C15 C16 1.390(7) . ?
C15 C17 1.480(7) . ?
C25 C26 1.382(7) . ?
C25 C48 1.370(7) . ?
C28 C27 1.394(7) . ?
C28 C47 1.386(7) . ?
C51 H51 0.9300 . ?
C51 C50 1.383(8) . ?
C7 C6 1.399(7) . ?
C7 C14 1.394(7) . ?
C6 H6 0.9300 . ?
C6 C5 1.384(7) . ?
C39 C38 1.396(7) . ?
C38 H38 0.9300 . ?
C14 H14 0.9300 . ?
C16 H16 0.9300 . ?
C16 C5 1.402(7) . ?
C5 C4 1.486(7) . ?
C67 C68 1.383(8) . ?
C67 C72 1.395(8) . ?
C26 H26 0.9300 . ?
C26 C27 1.380(8) . ?
C53 H53 0.9300 . ?
C53 C54 1.382(8) . ?
C4 C3 1.383(7) . ?
C4 C23 1.385(7) . ?
C49 C50 1.371(7) . ?
C49 C54 1.373(7) . ?
C17 C18 1.391(8) . ?
C17 C22 1.394(7) . ?
C33 H33 0.9300 . ?
C33 C34 1.404(8) . ?
C61 C62 1.397(8) . ?
C61 C66 1.378(8) . ?
C68 H68 0.9300 . ?
C68 C69 1.403(8) . ?
C50 H50 0.9300 . ?
C43 H43 0.9300 . ?
C43 C42 1.385(8) . ?
C43 C44 1.374(9) . ?
C18 H18 0.9300 . ?
C18 C19 1.383(8) . ?
C70 C71 1.359(9) . ?
C70 C69 1.364(8) . ?
C42 H42 0.9300 . ?
C2 H2 0.9300 . ?
C2 C3 1.389(8) . ?
C2 C1 1.366(8) . ?
C27 H27 0.9300 . ?
C37 H37 0.9300 . ?
C37 C36 1.378(8) . ?
C9 H9 0.9300 . ?
C9 C10 1.382(8) . ?
C13 H13 0.9300 . ?
C13 C12 1.395(8) . ?
C3 H3 0.9300 . ?
C62 H62 0.9300 . ?
C62 C63 1.386(8) . ?
C66 H66 0.9300 . ?
C66 C65 1.375(7) . ?
C19 H19 0.9300 . ?
C19 C20 1.367(9) . ?
C64 C65 1.376(8) . ?
C64 C63 1.378(9) . ?
C48 H48 0.9300 . ?
C48 C47 1.388(8) . ?
C72 H72 0.9300 . ?
C72 C71 1.385(8) . ?
C46 H46 0.9300 . ?
C46 C45 1.387(8) . ?
C12 H12 0.9300 . ?
C12 C11 1.366(8) . ?
C65 H65 0.9300 . ?
C22 H22 0.9300 . ?
C22 C21 1.374(8) . ?
C47 H47 0.9300 . ?
C34 H34 0.9300 . ?
C34 C35 1.353(9) . ?
C35 C36 1.376(9) . ?
C10 H10 0.9300 . ?
C10 C11 1.372(8) . ?
C1 C24 1.350(8) . ?
C36 H36 0.9300 . ?
C71 H71 0.9300 . ?
C54 H54 0.9300 . ?
C45 H45 0.9300 . ?
C45 C44 1.370(9) . ?
C69 H69 0.9300 . ?
C21 H21 0.9300 . ?
C21 C20 1.388(9) . ?
C63 H63 0.9300 . ?
C23 H23 0.9300 . ?
C23 C24 1.392(9) . ?
C24 H24 0.9300 . ?

loop_
_geom_torsion_atom_site_label_1
_geom_torsion_atom_site_label_2
_geom_torsion_atom_site_label_3
_geom_torsion_atom_site_label_4
_geom_torsion
_geom_torsion_site_symmetry_1
_geom_torsion_site_symmetry_2
_geom_torsion_site_symmetry_3
_geom_torsion_site_symmetry_4
_geom_torsion_publ_flag
Br4 C25 C26 C27 -177.3(4) . . . . ?
Br4 C25 C48 C47 178.2(4) . . . . ?
Br7 C49 C50 C51 179.9(4) . . . . ?
Br7 C49 C54 C53 179.6(4) . . . . ?
Br1 C1 C24 C23 179.2(5) . . . . ?
Br8 C64 C65 C66 178.8(5) . . . . ?
Br8 C64 C63 C62 -179.3(5) . . . . ?
Br9 C70 C71 C72 -178.5(5) . . . . ?
Br9 C70 C69 C68 178.8(5) . . . . ?
Br5 C35 C36 C37 -177.9(5) . . . . ?
C31 C30 C29 C40 -1.0(8) . . . . ?
C31 C30 C29 C28 178.3(5) . . . . ?
C31 C32 C33 C34 -176.3(6) . . . . ?
C31 C32 C37 C36 176.7(6) . . . . ?
C59 C60 C55 C52 179.5(5) . . . . ?
C59 C60 C55 C56 0.0(8) . . . . ?
C59 C61 C62 C63 -178.4(6) . . . . ?
C59 C61 C66 C65 177.9(6) . . . . ?
C30 C31 C32 C33 34.6(8) . . . . ?
C30 C31 C32 C37 -142.2(6) . . . . ?
C30 C31 C38 C39 3.3(7) . . . . ?
C30 C29 C40 C39 4.1(8) . . . . ?
C30 C29 C28 C27 -156.2(5) . . . . ?
C30 C29 C28 C47 22.2(8) . . . . ?
C52 C51 C50 C49 -0.2(9) . . . . ?
C52 C53 C54 C49 1.2(8) . . . . ?
C41 C39 C38 C31 179.9(5) . . . . ?
C41 C46 C45 C44 0.3(9) . . . . ?
C29 C40 C39 C41 176.3(5) . . . . ?
C29 C40 C39 C38 -3.4(8) . . . . ?
C29 C28 C27 C26 177.3(5) . . . . ?
C29 C28 C47 C48 -176.3(5) . . . . ?
C57 C56 C55 C52 -179.9(5) . . . . ?
C57 C56 C55 C60 -0.4(8) . . . . ?
C57 C67 C68 C69 -176.8(5) . . . . ?
C57 C67 C72 C71 177.1(6) . . . . ?
C60 C59 C58 C57 -0.8(8) . . . . ?
C60 C59 C61 C62 39.3(8) . . . . ?
C60 C59 C61 C66 -139.6(6) . . . . ?
C58 C59 C60 C55 0.6(8) . . . . ?
C58 C59 C61 C62 -141.6(6) . . . . ?
C58 C59 C61 C66 39.5(9) . . . . ?
C58 C57 C56 C55 0.2(8) . . . . ?
C58 C57 C67 C68 -29.7(8) . . . . ?
C58 C57 C67 C72 151.2(6) . . . . ?
C40 C29 C28 C27 23.1(7) . . . . ?
C40 C29 C28 C47 -158.4(5) . . . . ?
C40 C39 C38 C31 -0.4(8) . . . . ?
C56 C57 C58 C59 0.4(8) . . . . ?
C56 C57 C67 C68 148.5(5) . . . . ?
C56 C57 C67 C72 -30.6(8) . . . . ?
C32 C31 C30 C29 174.2(5) . . . . ?
C32 C31 C38 C39 -173.5(5) . . . . ?
C32 C33 C34 C35 -0.3(10) . . . . ?
C32 C37 C36 C35 -0.4(10) . . . . ?
C8 C7 C6 C5 -176.6(5) . . . . ?
C8 C7 C14 C15 175.5(5) . . . . ?
C8 C9 C10 C11 -0.6(10) . . . . ?
C8 C13 C12 C11 0.0(10) . . . . ?
C15 C16 C5 C6 -0.9(8) . . . . ?
C15 C16 C5 C4 178.5(5) . . . . ?
C15 C17 C18 C19 179.7(5) . . . . ?
C15 C17 C22 C21 -179.7(6) . . . . ?
C25 C26 C27 C28 -0.5(8) . . . . ?
C25 C48 C47 C28 -1.4(9) . . . . ?
C28 C29 C40 C39 -175.3(5) . . . . ?
C51 C52 C53 C54 -0.8(8) . . . . ?
C51 C52 C55 C60 155.5(5) . . . . ?
C51 C52 C55 C56 -25.0(8) . . . . ?
C7 C8 C9 C10 -176.6(5) . . . . ?
C7 C8 C13 C12 176.8(6) . . . . ?
C7 C6 C5 C16 0.2(8) . . . . ?
C7 C6 C5 C4 -179.2(5) . . . . ?
C6 C7 C14 C15 -2.6(7) . . . . ?
C6 C5 C4 C3 6.4(8) . . . . ?
C6 C5 C4 C23 -175.1(5) . . . . ?
C39 C41 C42 C43 -178.8(5) . . . . ?
C39 C41 C46 C45 178.8(5) . . . . ?
C38 C31 C30 C29 -2.6(8) . . . . ?
C38 C31 C32 C33 -148.6(5) . . . . ?
C38 C31 C32 C37 34.6(8) . . . . ?
C14 C15 C16 C5 -0.1(8) . . . . ?
C14 C15 C17 C18 -43.7(8) . . . . ?
C14 C15 C17 C22 136.1(6) . . . . ?
C14 C7 C6 C5 1.5(8) . . . . ?
C16 C15 C14 C7 2.0(7) . . . . ?
C16 C15 C17 C18 135.0(6) . . . . ?
C16 C15 C17 C22 -45.2(8) . . . . ?
C16 C5 C4 C3 -173.0(5) . . . . ?
C16 C5 C4 C23 5.5(8) . . . . ?
C5 C4 C3 C2 -179.9(6) . . . . ?
C5 C4 C23 C24 179.6(6) . . . . ?
C67 C57 C58 C59 178.7(5) . . . . ?
C67 C57 C56 C55 -178.1(5) . . . . ?
C67 C68 C69 C70 -0.4(10) . . . . ?
C67 C72 C71 C70 -0.3(10) . . . . ?
C26 C25 C48 C47 -0.4(9) . . . . ?
C53 C52 C51 C50 0.3(8) . . . . ?
C53 C52 C55 C60 -24.8(8) . . . . ?
C53 C52 C55 C56 154.7(5) . . . . ?
C4 C23 C24 C1 1.5(11) . . . . ?
C17 C15 C14 C7 -179.3(5) . . . . ?
C17 C15 C16 C5 -178.9(5) . . . . ?
C17 C18 C19 C20 0.4(10) . . . . ?
C17 C22 C21 C20 -0.5(10) . . . . ?
C33 C32 C37 C36 -0.2(9) . . . . ?
C33 C34 C35 Br5 178.2(5) . . . . ?
C33 C34 C35 C36 -0.4(11) . . . . ?
C55 C52 C51 C50 -180.0(5) . . . . ?
C55 C52 C53 C54 179.5(5) . . . . ?
C61 C59 C60 C55 179.8(5) . . . . ?
C61 C59 C58 C57 -180.0(5) . . . . ?
C61 C62 C63 C64 -0.9(11) . . . . ?
C61 C66 C65 C64 1.9(10) . . . . ?
C68 C67 C72 C71 -2.0(9) . . . . ?
C50 C49 C54 C53 -1.0(8) . . . . ?
C18 C17 C22 C21 0.1(9) . . . . ?
C18 C19 C20 Br3 179.4(5) . . . . ?
C18 C19 C20 C21 -0.9(10) . . . . ?
C42 C41 C39 C40 41.6(8) . . . . ?
C42 C41 C39 C38 -138.7(6) . . . . ?
C42 C41 C46 C45 -1.3(9) . . . . ?
C42 C43 C44 Br6 179.8(5) . . . . ?
C42 C43 C44 C45 -0.7(10) . . . . ?
C2 C1 C24 C23 -0.8(10) . . . . ?
C27 C28 C47 C48 2.2(8) . . . . ?
C37 C32 C33 C34 0.6(9) . . . . ?
C9 C8 C7 C6 141.1(6) . . . . ?
C9 C8 C7 C14 -37.1(8) . . . . ?
C9 C8 C13 C12 0.2(10) . . . . ?
C9 C10 C11 Br2 179.2(5) . . . . ?
C9 C10 C11 C12 0.8(10) . . . . ?
C13 C8 C7 C6 -35.4(8) . . . . ?
C13 C8 C7 C14 146.4(6) . . . . ?
C13 C8 C9 C10 0.1(10) . . . . ?
C13 C12 C11 Br2 -178.9(5) . . . . ?
C13 C12 C11 C10 -0.5(10) . . . . ?
C3 C4 C23 C24 -1.8(9) . . . . ?
C3 C2 C1 Br1 -179.5(5) . . . . ?
C3 C2 C1 C24 0.5(10) . . . . ?
C62 C61 C66 C65 -1.0(10) . . . . ?
C66 C61 C62 C63 0.5(10) . . . . ?
C48 C25 C26 C27 1.4(8) . . . . ?
C72 C67 C68 C69 2.4(9) . . . . ?
C46 C41 C39 C40 -138.6(6) . . . . ?
C46 C41 C39 C38 41.1(8) . . . . ?
C46 C41 C42 C43 1.3(9) . . . . ?
C46 C45 C44 Br6 -179.8(5) . . . . ?
C46 C45 C44 C43 0.7(10) . . . . ?
C65 C64 C63 C62 1.7(11) . . . . ?
C22 C17 C18 C19 0.0(9) . . . . ?
C22 C21 C20 Br3 -179.3(5) . . . . ?
C22 C21 C20 C19 1.0(10) . . . . ?
C47 C28 C27 C26 -1.2(8) . . . . ?
C34 C35 C36 C37 0.7(11) . . . . ?
C1 C2 C3 C4 -0.9(10) . . . . ?
C71 C70 C69 C68 -2.1(10) . . . . ?
C54 C49 C50 C51 0.6(8) . . . . ?
C69 C70 C71 C72 2.4(10) . . . . ?
C63 C64 C65 C66 -2.2(10) . . . . ?
C44 C43 C42 C41 -0.3(10) . . . . ?
C23 C4 C3 C2 1.5(9) . . . . ?

loop_
_twin_individual_id
_twin_individual_mass_fraction_refined
1 0.54729
2 0.45271
